data_4345813
loop_
_publ_author_name
'Loukopoulos, Edward'
'Kallitsakis, Michael'
'Tsoureas, Nikolaos'
'Abdul-Sada, Alaa'
'Chilton, Nicholas F.'
'Lykakis, Ioannis N.'
'Kostakis, George E.'

_publ_section_title
;
 Cu(II) Coordination Polymers as Vehicles in the A(3) Coupling.
;
_journal_issue 9
_journal_name_full 'Inorganic chemistry'
_journal_page_first 4898
_journal_page_last 4910
_journal_paper_doi 10.1021/acs.inorgchem.6b03084
_journal_volume 56
_journal_year 2017
_chemical_formula_moiety 'C44 H38 N14 Zn'
_chemical_formula_sum 'C44 H38 N14 Zn'
_chemical_formula_weight 828.25
_chemical_name_systematic
;
 ?
;
_space_group_crystal_system triclinic
_space_group_IT_number 2
_space_group_name_Hall '-P 1'
_space_group_name_H-M_alt 'P -1'
_symmetry_space_group_name_Hall '-P 1'
_symmetry_space_group_name_H-M 'P -1'
_atom_sites_solution_hydrogens geom
_audit_creation_date 2017-02-13
_audit_creation_method
;
Olex2 1.2
(compiled 2017.01.04 svn.r3372 for OlexSys, GUI svn.r5292)
;
_cell_angle_alpha 108.539(5)
_cell_angle_beta 95.030(4)
_cell_angle_gamma 101.159(4)
_cell_formula_units_Z 1
_cell_length_a 9.1257(4)
_cell_length_b 11.8008(6)
_cell_length_c 13.0936(7)
_cell_measurement_reflns_used 3892
_cell_measurement_temperature 173
_cell_measurement_theta_max 70.8030
_cell_measurement_theta_min 4.4200
_cell_volume 1294.63(12)
_computing_cell_refinement 'CrysAlisPro 1.171.38.44a (Rigaku OD, 2015)'
_computing_data_collection 'CrysAlisPro 1.171.38.44a (Rigaku OD, 2015)'
_computing_data_reduction 'CrysAlisPro 1.171.38.44a (Rigaku OD, 2015)'
_computing_molecular_graphics 'Olex2 (Dolomanov et al., 2009)'
_computing_publication_material 'Olex2 (Dolomanov et al., 2009)'
_computing_structure_refinement 'ShelXL (Sheldrick, 2015)'
_computing_structure_solution 'ShelXT (Sheldrick, 2015)'
_diffrn_ambient_temperature 173.0
_diffrn_detector 'CCD plate'
_diffrn_detector_area_resol_mean 16.1033
_diffrn_detector_type Eos
_diffrn_measured_fraction_theta_full 0.982
_diffrn_measured_fraction_theta_max 0.956
_diffrn_measurement_details
;
List of Runs (angles in degrees, time in seconds):

  # Type    Start    End  Width  t~exp~   \w     \q     \k     \f   Frames
--------------------------------------------------------------------------
  1  \w   -105.00 -19.00   1.00    4.93    --  -36.88 -38.00 -90.00   86
  2  \w    -95.00 -48.00   1.00    4.93    --  -36.88 144.00 -10.00   47
  3  \w    -32.00  56.00   1.00    4.93    --   36.88 -38.00   0.00   88
  4  \w     11.00 101.00   1.00    4.93    --   36.88-144.00 -63.00   90
  5  \w     18.00 104.00   1.00    4.93    --   36.88  38.00-180.00   86
  6  \w     40.00 118.00   1.00   17.00    --  107.00 -45.00-150.00   78
  7  \w     43.00 135.00   1.00   17.00    --  107.00 -91.00 129.29   92
  8  \w    101.00 174.00   1.00   17.00    --  107.00  61.00 -90.00   73
  9  \w     39.00 124.00   1.00   17.00    --  107.00 -45.00 120.00   85
 10  \w     39.00 114.00   1.00   17.00    --  107.00 -45.00   0.00   75
 11  \w     64.00 121.00   1.00   17.00    --  107.00 -45.00 -90.00   57
 12  \w     39.00 176.00   1.00   17.00    --  107.00   0.00-120.00  137
 13  \w     59.00 143.00   1.00   17.00    --  107.00 -93.00 -31.64   84
 14  \w     86.00 125.00   1.00   17.00    --  107.00 -93.00-161.34   39
;
_diffrn_measurement_device 'four-circle diffractometer'
_diffrn_measurement_device_type 'Xcalibur, Eos, Gemini ultra'
_diffrn_measurement_method '\w scans'
_diffrn_orient_matrix_type 'CrysAlisPro convention (1999,Acta A55,543-557)'
_diffrn_orient_matrix_UB_11 0.0420351000
_diffrn_orient_matrix_UB_12 -0.0347276000
_diffrn_orient_matrix_UB_13 0.1008066000
_diffrn_orient_matrix_UB_21 0.0239613000
_diffrn_orient_matrix_UB_22 -0.1230789000
_diffrn_orient_matrix_UB_23 -0.0748591000
_diffrn_orient_matrix_UB_31 0.1674771000
_diffrn_orient_matrix_UB_32 0.0608886000
_diffrn_orient_matrix_UB_33 0.0064016000
_diffrn_radiation_monochromator mirror
_diffrn_radiation_probe x-ray
_diffrn_radiation_type CuK\a
_diffrn_radiation_wavelength 1.54184
_diffrn_reflns_av_R_equivalents 0.0278
_diffrn_reflns_av_unetI/netI 0.0380
_diffrn_reflns_Laue_measured_fraction_full 0.982
_diffrn_reflns_Laue_measured_fraction_max 0.956
_diffrn_reflns_limit_h_max 11
_diffrn_reflns_limit_h_min -6
_diffrn_reflns_limit_k_max 14
_diffrn_reflns_limit_k_min -14
_diffrn_reflns_limit_l_max 15
_diffrn_reflns_limit_l_min -15
_diffrn_reflns_number 6991
_diffrn_reflns_point_group_measured_fraction_full 0.982
_diffrn_reflns_point_group_measured_fraction_max 0.956
_diffrn_reflns_theta_full 67.684
_diffrn_reflns_theta_max 71.071
_diffrn_reflns_theta_min 5.005
_diffrn_source 'fine-focus sealed X-ray tube'
_diffrn_source_type 'Enhance Ultra (Cu) X-ray Source'
_exptl_absorpt_coefficient_mu 0.980
_exptl_absorpt_correction_T_max 1.00000
_exptl_absorpt_correction_T_min 0.82406
_exptl_absorpt_correction_type multi-scan
_exptl_absorpt_process_details
;
CrysAlisPro 1.171.38.44a (Rigaku Oxford Diffraction, 2015)
Empirical absorption correction using spherical harmonics,
 implemented in SCALE3 ABSPACK scaling algorithm.
;
_exptl_crystal_colour colourless
_exptl_crystal_colour_primary colourless
_exptl_crystal_density_diffrn 1.062
_exptl_crystal_description block
_exptl_crystal_F_000 430
_exptl_crystal_size_max 0.2
_exptl_crystal_size_mid 0.16
_exptl_crystal_size_min 0.12
_refine_diff_density_max 0.823
_refine_diff_density_min -0.645
_refine_diff_density_rms 0.098
_refine_ls_extinction_coef 0.0012(3)
_refine_ls_extinction_expression Fc^*^=kFc[1+0.001xFc^2^\l^3^/sin(2\q)]^-1/4^
_refine_ls_extinction_method SHELXL
_refine_ls_goodness_of_fit_ref 1.101
_refine_ls_hydrogen_treatment constr
_refine_ls_matrix_type full
_refine_ls_number_parameters 270
_refine_ls_number_reflns 4792
_refine_ls_number_restraints 0
_refine_ls_restrained_S_all 1.101
_refine_ls_R_factor_all 0.0859
_refine_ls_R_factor_gt 0.0798
_refine_ls_shift/su_max 0.000
_refine_ls_shift/su_mean 0.000
_refine_ls_structure_factor_coef Fsqd
_refine_ls_weighting_details 'w=1/[\s^2^(Fo^2^)+(0.0461P)^2^+7.2340P] where P=(Fo^2^+2Fc^2^)/3'
_refine_ls_weighting_scheme calc
_refine_ls_wR_factor_gt 0.2063
_refine_ls_wR_factor_ref 0.2093
_reflns_Friedel_coverage 0.000
_reflns_number_gt 4249
_reflns_number_total 4792
_reflns_threshold_expression 'I > 2\s(I)'
_cod_data_source_file ic6b03084_si_002.cif
_cod_data_source_block 9
_cod_database_code 4345813
_shelxl_version_number 2014-1
_chemical_oxdiff_formula ZnC50H50N14F6S2O10
_shelx_space_group_comment
;
The symmetry employed for this shelxl refinement is uniquely defined
by the following loop, which should always be used as a source of
symmetry information in preference to the above space-group names.
They are only intended as comments.
;
_reflns_odcompleteness_completeness 98.19
_reflns_odcompleteness_iscentric 1
_reflns_odcompleteness_theta 68.13
_olex2_refinement_description
;
1. Fixed Uiso
 At 1.2 times of:
  All C(H) groups, All C(H,H) groups
 At 1.5 times of:
  All C(H,H,H) groups
2.a Secondary CH2 refined with riding coordinates:
 C14(H14A,H14B), C7(H7A,H7B)
2.b Aromatic/amide H refined with riding coordinates:
 C19(H19), C16(H16), C18(H18), C2(H2), C17(H17), C5(H5), C9(H9), C3(H3),
 C10(H10), C12(H12), C11(H11), C4(H4)
2.c Idealised Me refined as rotating group:
 C22(H22A,H22B,H22C)
;
_olex2_date_sample_data_collection 2017-02-13
_olex2_submission_special_instructions 'No special instructions were received'
_oxdiff_exptl_absorpt_empirical_details
;
Empirical correction (ABSPACK) includes:
- Absorption correction using spherical harmonics
- Frame scaling
;
_oxdiff_exptl_absorpt_empirical_full_max 1.205
_oxdiff_exptl_absorpt_empirical_full_min 0.626

loop_
_space_group_symop_operation_xyz
'x, y, z'
'-x, -y, -z'

loop_
_atom_site_label
_atom_site_type_symbol
_atom_site_fract_x
_atom_site_fract_y
_atom_site_fract_z
_atom_site_U_iso_or_equiv
_atom_site_adp_type
_atom_site_occupancy
_atom_site_site_symmetry_order
_atom_site_calc_flag
_atom_site_refinement_flags_posn
_atom_site_refinement_flags_adp
_atom_site_refinement_flags_occupancy
Zn1 Zn 0.5000 0.5000 0.5000 0.0276(3) Uani 1 2 d S T P
N4 N -0.0366(4) 0.6760(3) 0.6094(3) 0.0283(8) Uani 1 1 d . . .
N6 N -0.2547(4) 0.5704(4) 0.5141(3) 0.0303(9) Uani 1 1 d . . .
N5 N -0.1802(4) 0.6281(4) 0.6146(3) 0.0318(9) Uani 1 1 d . . .
N2 N 0.4248(4) 0.7137(4) 0.6660(3) 0.0301(9) Uani 1 1 d . . .
N3 N 0.4514(4) 0.8361(4) 0.7093(3) 0.0297(9) Uani 1 1 d . . .
N1 N 0.4887(4) 0.6861(4) 0.5786(3) 0.0298(9) Uani 1 1 d . . .
N7 N 0.4569(5) 0.5171(4) 0.3405(4) 0.0373(10) Uani 1 1 d . . .
C15 C -0.0134(5) 0.6509(4) 0.5041(4) 0.0258(9) Uani 1 1 d . . .
C1 C 0.5580(5) 0.7927(4) 0.5634(4) 0.0309(10) Uani 1 1 d . . .
C8 C 0.2622(6) 0.9501(5) 0.7807(4) 0.0336(11) Uani 1 1 d . . .
C6 C 0.5343(5) 0.8902(5) 0.6488(4) 0.0316(10) Uani 1 1 d . . .
C20 C -0.1553(6) 0.5817(4) 0.4424(4) 0.0287(10) Uani 1 1 d . . .
C13 C 0.1164(6) 0.8800(4) 0.7285(4) 0.0318(10) Uani 1 1 d . . .
C19 C -0.1741(6) 0.5394(4) 0.3279(4) 0.0333(11) Uani 1 1 d . . .
H19 H -0.2685 0.4923 0.2846 0.040 Uiso 1 1 calc R . .
C16 C 0.1120(6) 0.6801(5) 0.4572(4) 0.0364(11) Uani 1 1 d . . .
H16 H 0.2069 0.7270 0.5000 0.044 Uiso 1 1 calc R . .
C14 C 0.0738(6) 0.7434(4) 0.7084(4) 0.0322(11) Uani 1 1 d . . .
H14A H 0.1661 0.7108 0.7022 0.039 Uiso 1 1 calc R . .
H14B H 0.0314 0.7296 0.7716 0.039 Uiso 1 1 calc R . .
C18 C -0.0482(6) 0.5695(4) 0.2809(4) 0.0347(11) Uani 1 1 d . . .
H18 H -0.0572 0.5435 0.2037 0.042 Uiso 1 1 calc R . .
C7 C 0.3880(6) 0.8928(5) 0.8076(4) 0.0349(11) Uani 1 1 d . . .
H7A H 0.4690 0.9566 0.8627 0.042 Uiso 1 1 calc R . .
H7B H 0.3483 0.8294 0.8392 0.042 Uiso 1 1 calc R . .
C2 C 0.6407(6) 0.8139(5) 0.4840(4) 0.0376(11) Uani 1 1 d . . .
H2 H 0.6566 0.7480 0.4251 0.045 Uiso 1 1 calc R . .
C17 C 0.0915(6) 0.6373(5) 0.3448(4) 0.0397(12) Uani 1 1 d . . .
H17 H 0.1752 0.6545 0.3094 0.048 Uiso 1 1 calc R . .
C5 C 0.5956(6) 1.0136(5) 0.6617(5) 0.0389(12) Uani 1 1 d . . .
H5 H 0.5814 1.0799 0.7211 0.047 Uiso 1 1 calc R . .
C9 C 0.2927(7) 1.0783(5) 0.8085(5) 0.0441(13) Uani 1 1 d . . .
H9 H 0.3907 1.1265 0.8442 0.053 Uiso 1 1 calc R . .
C3 C 0.6986(7) 0.9354(5) 0.4950(5) 0.0448(13) Uani 1 1 d . . .
H3 H 0.7540 0.9536 0.4418 0.054 Uiso 1 1 calc R . .
C10 C 0.1833(8) 1.1346(5) 0.7850(6) 0.0573(17) Uani 1 1 d . . .
H10 H 0.2052 1.2217 0.8074 0.069 Uiso 1 1 calc R . .
C12 C 0.0074(7) 0.9393(5) 0.7038(5) 0.0459(13) Uani 1 1 d . . .
H12 H -0.0916 0.8927 0.6690 0.055 Uiso 1 1 calc R . .
C11 C 0.0430(8) 1.0678(5) 0.7299(5) 0.0540(16) Uani 1 1 d . . .
H11 H -0.0298 1.1076 0.7095 0.065 Uiso 1 1 calc R . .
C4 C 0.6768(6) 1.0321(5) 0.5834(5) 0.0459(14) Uani 1 1 d . . .
H4 H 0.7205 1.1141 0.5889 0.055 Uiso 1 1 calc R . .
C21 C 0.3951(8) 0.4824(6) 0.2545(6) 0.0559(17) Uani 1 1 d . . .
C22 C 0.3092(16) 0.4291(11) 0.1414(8) 0.147(6) Uani 1 1 d . . .
H22A H 0.3662 0.4623 0.0931 0.220 Uiso 1 1 calc GR . .
H22B H 0.2106 0.4506 0.1409 0.220 Uiso 1 1 calc GR . .
H22C H 0.2940 0.3395 0.1158 0.220 Uiso 1 1 calc GR . .

loop_
_atom_site_aniso_label
_atom_site_aniso_U_11
_atom_site_aniso_U_22
_atom_site_aniso_U_33
_atom_site_aniso_U_23
_atom_site_aniso_U_13
_atom_site_aniso_U_12
Zn1 0.0197(5) 0.0294(5) 0.0330(5) 0.0108(4) 0.0058(3) 0.0033(3)
N4 0.023(2) 0.0270(19) 0.031(2) 0.0075(16) 0.0050(15) -0.0003(15)
N6 0.027(2) 0.029(2) 0.034(2) 0.0102(17) 0.0059(16) 0.0050(16)
N5 0.024(2) 0.033(2) 0.033(2) 0.0074(17) 0.0051(16) 0.0021(16)
N2 0.027(2) 0.028(2) 0.031(2) 0.0074(16) 0.0050(16) 0.0009(16)
N3 0.025(2) 0.028(2) 0.033(2) 0.0079(16) 0.0043(16) 0.0025(16)
N1 0.024(2) 0.031(2) 0.034(2) 0.0119(17) 0.0080(16) 0.0020(16)
N7 0.025(2) 0.050(3) 0.041(3) 0.021(2) 0.0081(19) 0.0080(19)
C15 0.024(2) 0.020(2) 0.030(2) 0.0060(17) 0.0030(18) 0.0033(17)
C1 0.026(2) 0.029(2) 0.038(3) 0.013(2) 0.0053(19) 0.0018(19)
C8 0.030(3) 0.035(3) 0.027(2) 0.001(2) 0.0039(19) 0.003(2)
C6 0.021(2) 0.038(3) 0.035(3) 0.013(2) 0.0005(19) 0.0029(19)
C20 0.034(3) 0.019(2) 0.030(2) 0.0062(18) 0.0043(19) 0.0054(18)
C13 0.038(3) 0.024(2) 0.027(2) 0.0008(18) 0.003(2) 0.005(2)
C19 0.037(3) 0.025(2) 0.032(3) 0.0041(19) 0.003(2) 0.004(2)
C16 0.029(3) 0.037(3) 0.038(3) 0.013(2) 0.007(2) -0.005(2)
C14 0.034(3) 0.029(2) 0.028(2) 0.0074(19) -0.0038(19) 0.001(2)
C18 0.029(3) 0.033(3) 0.037(3) 0.004(2) 0.009(2) 0.005(2)
C7 0.034(3) 0.034(3) 0.028(2) 0.002(2) 0.004(2) 0.002(2)
C2 0.031(3) 0.047(3) 0.043(3) 0.023(2) 0.007(2) 0.013(2)
C17 0.022(2) 0.052(3) 0.040(3) 0.011(2) 0.012(2) 0.003(2)
C5 0.035(3) 0.033(3) 0.044(3) 0.014(2) -0.003(2) 0.000(2)
C9 0.041(3) 0.026(3) 0.054(3) 0.005(2) 0.005(3) 0.000(2)
C3 0.044(3) 0.051(3) 0.046(3) 0.031(3) 0.008(2) 0.001(3)
C10 0.058(4) 0.023(3) 0.074(4) 0.000(3) -0.001(3) 0.004(3)
C12 0.043(3) 0.038(3) 0.047(3) 0.005(2) 0.001(3) 0.006(2)
C11 0.058(4) 0.038(3) 0.060(4) 0.008(3) -0.006(3) 0.020(3)
C4 0.038(3) 0.040(3) 0.060(4) 0.027(3) 0.001(3) -0.004(2)
C21 0.056(4) 0.051(4) 0.061(4) 0.035(3) -0.007(3) -0.006(3)
C22 0.215(14) 0.113(9) 0.091(7) 0.065(7) -0.071(8) -0.018(9)

loop_
_atom_type_symbol
_atom_type_description
_atom_type_scat_dispersion_real
_atom_type_scat_dispersion_imag
_atom_type_scat_source
C C 0.0181 0.0091 'International Tables Vol C Tables 4.2.6.8 and 6.1.1.4'
H H 0.0000 0.0000 'International Tables Vol C Tables 4.2.6.8 and 6.1.1.4'
N N 0.0311 0.0180 'International Tables Vol C Tables 4.2.6.8 and 6.1.1.4'
Zn Zn -1.5491 0.6778 'International Tables Vol C Tables 4.2.6.8 and 6.1.1.4'

loop_
_geom_angle_atom_site_label_1
_geom_angle_atom_site_label_2
_geom_angle_atom_site_label_3
_geom_angle
_geom_angle_site_symmetry_1
_geom_angle_site_symmetry_3
N6 Zn1 N6 180.0 2_566 1_655
N1 Zn1 N6 86.98(15) . 1_655
N1 Zn1 N6 86.98(15) 2_666 2_566
N1 Zn1 N6 93.02(15) 2_666 1_655
N1 Zn1 N6 93.02(15) . 2_566
N1 Zn1 N1 180.0 2_666 .
N1 Zn1 N7 91.04(16) . .
N1 Zn1 N7 91.04(16) 2_666 2_666
N1 Zn1 N7 88.96(16) 2_666 .
N1 Zn1 N7 88.96(16) . 2_666
N7 Zn1 N6 88.01(15) 2_666 1_655
N7 Zn1 N6 88.01(15) . 2_566
N7 Zn1 N6 91.99(15) 2_666 2_566
N7 Zn1 N6 91.99(15) . 1_655
N7 Zn1 N7 180.0 . 2_666
N5 N4 C15 111.2(4) . .
N5 N4 C14 121.1(4) . .
C15 N4 C14 127.7(4) . .
N5 N6 Zn1 115.8(3) . 1_455
N5 N6 C20 108.1(4) . .
C20 N6 Zn1 135.7(3) . 1_455
N6 N5 N4 108.7(4) . .
N1 N2 N3 108.2(4) . .
N2 N3 C6 110.7(4) . .
N2 N3 C7 119.7(4) . .
C6 N3 C7 129.6(4) . .
N2 N1 Zn1 119.2(3) . .
N2 N1 C1 109.3(4) . .
C1 N1 Zn1 130.7(3) . .
C21 N7 Zn1 151.4(4) . .
N4 C15 C20 104.1(4) . .
N4 C15 C16 133.0(4) . .
C16 C15 C20 123.0(4) . .
N1 C1 C6 106.9(4) . .
N1 C1 C2 132.1(5) . .
C6 C1 C2 121.0(5) . .
C13 C8 C7 122.6(5) . .
C9 C8 C13 118.9(5) . .
C9 C8 C7 118.5(5) . .
N3 C6 C1 104.8(4) . .
N3 C6 C5 132.7(5) . .
C1 C6 C5 122.4(5) . .
N6 C20 C15 108.0(4) . .
N6 C20 C19 132.0(5) . .
C19 C20 C15 120.0(4) . .
C8 C13 C14 120.5(5) . .
C12 C13 C8 119.2(5) . .
C12 C13 C14 120.1(5) . .
C20 C19 H19 121.5 . .
C18 C19 C20 117.0(5) . .
C18 C19 H19 121.5 . .
C15 C16 H16 121.9 . .
C17 C16 C15 116.2(5) . .
C17 C16 H16 121.9 . .
N4 C14 C13 112.4(4) . .
N4 C14 H14A 109.1 . .
N4 C14 H14B 109.1 . .
C13 C14 H14A 109.1 . .
C13 C14 H14B 109.1 . .
H14A C14 H14B 107.9 . .
C19 C18 H18 119.2 . .
C19 C18 C17 121.5(5) . .
C17 C18 H18 119.2 . .
N3 C7 C8 111.0(4) . .
N3 C7 H7A 109.4 . .
N3 C7 H7B 109.4 . .
C8 C7 H7A 109.4 . .
C8 C7 H7B 109.4 . .
H7A C7 H7B 108.0 . .
C1 C2 H2 121.6 . .
C3 C2 C1 116.9(5) . .
C3 C2 H2 121.6 . .
C16 C17 C18 122.4(5) . .
C16 C17 H17 118.8 . .
C18 C17 H17 118.8 . .
C6 C5 H5 122.2 . .
C4 C5 C6 115.6(5) . .
C4 C5 H5 122.2 . .
C8 C9 H9 119.6 . .
C10 C9 C8 120.8(5) . .
C10 C9 H9 119.6 . .
C2 C3 H3 119.4 . .
C2 C3 C4 121.2(5) . .
C4 C3 H3 119.4 . .
C9 C10 H10 119.4 . .
C9 C10 C11 121.2(5) . .
C11 C10 H10 119.4 . .
C13 C12 H12 119.8 . .
C13 C12 C11 120.5(5) . .
C11 C12 H12 119.8 . .
C10 C11 C12 119.2(6) . .
C10 C11 H11 120.4 . .
C12 C11 H11 120.4 . .
C5 C4 C3 123.0(5) . .
C5 C4 H4 118.5 . .
C3 C4 H4 118.5 . .
N7 C21 C22 176.5(7) . .
C21 C22 H22A 109.5 . .
C21 C22 H22B 109.5 . .
C21 C22 H22C 109.5 . .
H22A C22 H22B 109.5 . .
H22A C22 H22C 109.5 . .
H22B C22 H22C 109.5 . .

loop_
_geom_bond_atom_site_label_1
_geom_bond_atom_site_label_2
_geom_bond_distance
_geom_bond_site_symmetry_2
Zn1 N6 2.201(4) 2_566
Zn1 N6 2.201(4) 1_655
Zn1 N1 2.136(4) 2_666
Zn1 N1 2.136(4) .
Zn1 N7 2.171(4) .
Zn1 N7 2.171(4) 2_666
N4 N5 1.340(5) .
N4 C15 1.360(6) .
N4 C14 1.461(6) .
N6 Zn1 2.201(4) 1_455
N6 N5 1.324(6) .
N6 C20 1.380(6) .
N2 N3 1.337(5) .
N2 N1 1.308(5) .
N3 C6 1.358(6) .
N3 C7 1.474(6) .
N1 C1 1.376(6) .
N7 C21 1.122(8) .
C15 C20 1.409(6) .
C15 C16 1.382(7) .
C1 C6 1.393(7) .
C1 C2 1.393(7) .
C8 C13 1.406(7) .
C8 C7 1.510(7) .
C8 C9 1.402(7) .
C6 C5 1.406(7) .
C20 C19 1.404(7) .
C13 C14 1.513(6) .
C13 C12 1.394(8) .
C19 H19 0.9500 .
C19 C18 1.389(7) .
C16 H16 0.9500 .
C16 C17 1.378(7) .
C14 H14A 0.9900 .
C14 H14B 0.9900 .
C18 H18 0.9500 .
C18 C17 1.399(7) .
C7 H7A 0.9900 .
C7 H7B 0.9900 .
C2 H2 0.9500 .
C2 C3 1.385(8) .
C17 H17 0.9500 .
C5 H5 0.9500 .
C5 C4 1.364(8) .
C9 H9 0.9500 .
C9 C10 1.366(9) .
C3 H3 0.9500 .
C3 C4 1.403(9) .
C10 H10 0.9500 .
C10 C11 1.367(9) .
C12 H12 0.9500 .
C12 C11 1.407(8) .
C11 H11 0.9500 .
C4 H4 0.9500 .
C21 C22 1.488(11) .
C22 H22A 0.9800 .
C22 H22B 0.9800 .
C22 H22C 0.9800 .

loop_
_geom_torsion_atom_site_label_1
_geom_torsion_atom_site_label_2
_geom_torsion_atom_site_label_3
_geom_torsion_atom_site_label_4
_geom_torsion
_geom_torsion_site_symmetry_1
Zn1 N6 N5 N4 -173.8(3) 1_455
Zn1 N6 C20 C15 171.7(3) 1_455
Zn1 N6 C20 C19 -7.6(8) 1_455
Zn1 N1 C1 C6 -169.3(3) .
Zn1 N1 C1 C2 9.9(8) .
N4 C15 C20 N6 0.4(5) .
N4 C15 C20 C19 179.8(4) .
N4 C15 C16 C17 179.9(5) .
N6 C20 C19 C18 179.0(5) .
N5 N4 C15 C20 -0.4(5) .
N5 N4 C15 C16 179.6(5) .
N5 N4 C14 C13 -108.6(5) .
N5 N6 C20 C15 -0.3(5) .
N5 N6 C20 C19 -179.6(5) .
N2 N3 C6 C1 0.3(5) .
N2 N3 C6 C5 -177.2(5) .
N2 N3 C7 C8 -109.1(5) .
N2 N1 C1 C6 0.6(5) .
N2 N1 C1 C2 179.8(5) .
N3 N2 N1 Zn1 170.8(3) .
N3 N2 N1 C1 -0.5(5) .
N3 C6 C5 C4 178.7(5) .
N1 N2 N3 C6 0.1(5) .
N1 N2 N3 C7 178.3(4) .
N1 C1 C6 N3 -0.5(5) .
N1 C1 C6 C5 177.2(4) .
N1 C1 C2 C3 -178.5(5) .
C15 N4 N5 N6 0.2(5) .
C15 N4 C14 C13 72.6(6) .
C15 C20 C19 C18 -0.3(7) .
C15 C16 C17 C18 0.8(8) .
C1 C6 C5 C4 1.6(7) .
C1 C2 C3 C4 1.1(8) .
C8 C13 C14 N4 -148.6(4) .
C8 C13 C12 C11 0.4(8) .
C8 C9 C10 C11 -2.7(11) .
C6 N3 C7 C8 68.7(6) .
C6 C1 C2 C3 0.6(7) .
C6 C5 C4 C3 0.2(8) .
C20 N6 N5 N4 0.1(5) .
C20 C15 C16 C17 -0.1(8) .
C20 C19 C18 C17 1.0(8) .
C13 C8 C7 N3 76.4(6) .
C13 C8 C9 C10 -0.4(9) .
C13 C12 C11 C10 -3.4(10) .
C19 C18 C17 C16 -1.3(9) .
C16 C15 C20 N6 -179.6(4) .
C16 C15 C20 C19 -0.2(7) .
C14 N4 N5 N6 -178.8(4) .
C14 N4 C15 C20 178.5(4) .
C14 N4 C15 C16 -1.5(8) .
C14 C13 C12 C11 175.1(5) .
C7 N3 C6 C1 -177.6(4) .
C7 N3 C6 C5 5.0(9) .
C7 C8 C13 C14 7.1(7) .
C7 C8 C13 C12 -178.3(5) .
C7 C8 C9 C10 179.4(6) .
C2 C1 C6 N3 -179.8(4) .
C2 C1 C6 C5 -2.1(8) .
C2 C3 C4 C5 -1.6(9) .
C9 C8 C13 C14 -173.2(5) .
C9 C8 C13 C12 1.4(8) .
C9 C8 C7 N3 -103.3(5) .
C9 C10 C11 C12 4.5(11) .
C12 C13 C14 N4 36.8(7) .

loop_
_smtbx_masks_void_nr
_smtbx_masks_void_average_x
_smtbx_masks_void_average_y
_smtbx_masks_void_average_z
_smtbx_masks_void_volume
_smtbx_masks_void_count_electrons
1 0.594 -0.368 0.000 411.7 157.4
